data_4349887
loop_
_publ_author_name
'Du, Yuanxin'
'Xiang, Ji'
'Ni, Kun'
'Yun, Yapei'
'Sun, Guodong'
'Yuan, Xiaoyou'
'Sheng, Hongting'
'Zhu, Yanwu'
'Zhu, Manzhou'

_publ_section_title
;
 Design of atomically precise Au2Pd6 nanoclusters for boosting
 electrocatalytic hydrogen evolution on MoS2
;
_journal_issue 11
_journal_name_full 'Inorganic Chemistry Frontiers'
_journal_page_first 2948
_journal_paper_doi 10.1039/C8QI00697K
_journal_volume 5
_journal_year 2018
_chemical_formula_moiety 'C108 H78 Au2 F12 P4 Pd6 S10'
_chemical_formula_sum 'C108 H78 Au2 F12 P4 Pd6 S10'
_chemical_formula_weight 3080.51
_space_group_crystal_system triclinic
_space_group_IT_number 2
_space_group_name_Hall '-P 1'
_space_group_name_H-M_alt 'P -1'
_atom_sites_solution_hydrogens geom
_audit_creation_method SHELXL-2014/7
_audit_update_record
;
2017-12-26 deposited with the CCDC.
2018-09-27 downloaded from the CCDC.
;
_cell_angle_alpha 114.7400(10)
_cell_angle_beta 99.6240(10)
_cell_angle_gamma 103.165(2)
_cell_formula_units_Z 1
_cell_length_a 13.5057(13)
_cell_length_b 14.3267(14)
_cell_length_c 15.4396(15)
_cell_measurement_reflns_used 1884
_cell_measurement_temperature 123(2)
_cell_measurement_theta_max 21.67
_cell_measurement_theta_min 2.53
_cell_volume 2522.9(4)
_computing_cell_refinement SMART
_computing_data_collection 'SMART (Bruker, 2008)'
_computing_data_reduction 'SAINT (Bruker, 2008)'
_computing_molecular_graphics 'SHELXTL (Bruker, 2008)'
_computing_publication_material 'SHELXTL (Bruker, 2008)'
_computing_structure_refinement 'SHELXL-2014/7 (Sheldrick, 2014)'
_computing_structure_solution 'SHELXTL (Bruker, 2008)'
_diffrn_ambient_temperature 123(2)
_diffrn_measured_fraction_theta_full 0.995
_diffrn_measured_fraction_theta_max 0.996
_diffrn_radiation_type MoK\a
_diffrn_radiation_wavelength 0.71073
_diffrn_reflns_av_R_equivalents 0.0579
_diffrn_reflns_av_unetI/netI 0.0735
_diffrn_reflns_Laue_measured_fraction_full 0.995
_diffrn_reflns_Laue_measured_fraction_max 0.996
_diffrn_reflns_limit_h_max 16
_diffrn_reflns_limit_h_min -17
_diffrn_reflns_limit_k_max 16
_diffrn_reflns_limit_k_min -18
_diffrn_reflns_limit_l_max 19
_diffrn_reflns_limit_l_min -17
_diffrn_reflns_number 23470
_diffrn_reflns_point_group_measured_fraction_full 0.995
_diffrn_reflns_point_group_measured_fraction_max 0.996
_diffrn_reflns_theta_full 25.242
_diffrn_reflns_theta_max 26.998
_diffrn_reflns_theta_min 1.521
_exptl_absorpt_coefficient_mu 4.282
_exptl_absorpt_correction_T_max 0.52
_exptl_absorpt_correction_T_min 0.47
_exptl_absorpt_correction_type multi-scan
_exptl_absorpt_process_details 'SADABS; Bruker, 2008'
_exptl_crystal_density_diffrn 2.028
_exptl_crystal_F_000 1488
_exptl_crystal_size_max 0.200
_exptl_crystal_size_mid 0.180
_exptl_crystal_size_min 0.180
_refine_diff_density_max 2.846
_refine_diff_density_min -1.517
_refine_diff_density_rms 0.140
_refine_ls_extinction_method none
_refine_ls_goodness_of_fit_ref 1.071
_refine_ls_hydrogen_treatment constr
_refine_ls_matrix_type full
_refine_ls_number_parameters 640
_refine_ls_number_reflns 10965
_refine_ls_number_restraints 2
_refine_ls_restrained_S_all 1.071
_refine_ls_R_factor_all 0.0646
_refine_ls_R_factor_gt 0.0399
_refine_ls_shift/su_max 0.001
_refine_ls_shift/su_mean 0.000
_refine_ls_structure_factor_coef Fsqd
_refine_ls_weighting_details 'w=1/[\s^2^(Fo^2^)+(0.03P)^2^+0.55P] where P=(Fo^2^+2Fc^2^)/3'
_refine_ls_weighting_scheme calc
_refine_ls_wR_factor_gt 0.0828
_refine_ls_wR_factor_ref 0.0863
_reflns_Friedel_coverage 0.000
_reflns_number_gt 7861
_reflns_number_total 10965
_reflns_threshold_expression 'I > 2\s(I)'
_cod_data_source_file c8qi00697k2.cif
_cod_data_source_block xx
_cod_database_code 4349887
_shelx_shelxl_version_number 2014/7
_shelx_space_group_comment
;
The symmetry employed for this shelxl refinement is uniquely defined
by the following loop, which should always be used as a source of
symmetry information in preference to the above space-group names.
They are only intended as comments.
;
_shelx_estimated_absorpt_t_min 0.481
_shelx_estimated_absorpt_t_max 0.513

loop_
_space_group_symop_operation_xyz
'x, y, z'
'-x, -y, -z'

loop_
_atom_site_label
_atom_site_type_symbol
_atom_site_fract_x
_atom_site_fract_y
_atom_site_fract_z
_atom_site_U_iso_or_equiv
_atom_site_adp_type
_atom_site_occupancy
_atom_site_site_symmetry_order
_atom_site_calc_flag
_atom_site_refinement_flags_posn
_atom_site_refinement_flags_adp
Au1 Au 0.57198(2) 0.61103(2) 0.58904(2) 0.04481(6) Uani 1 1 d . .
C1 C 0.1586(4) 0.2720(4) 0.7218(3) 0.0439(11) Uani 1 1 d . .
C2 C 0.2657(4) 0.2834(4) 0.7371(4) 0.0512(14) Uani 1 1 d . .
H2 H 0.3146 0.3474 0.7445 0.061 Uiso 1 1 calc R U
C3 C 0.2991(5) 0.2081(6) 0.7415(5) 0.0662(19) Uani 1 1 d . .
H3 H 0.3731 0.2189 0.7525 0.079 Uiso 1 1 calc R U
C4 C 0.2315(6) 0.1091(5) 0.7306(4) 0.0610(17) Uani 1 1 d . .
H4 H 0.2592 0.0566 0.7376 0.073 Uiso 1 1 calc R U
C5 C 0.1226(6) 0.0932(5) 0.7093(5) 0.0649(18) Uani 1 1 d . .
H5 H 0.0730 0.0267 0.6966 0.078 Uiso 1 1 calc R U
C6 C 0.0881(5) 0.1779(5) 0.7071(4) 0.0549(15) Uani 1 1 d . .
H6 H 0.0144 0.1695 0.6951 0.066 Uiso 1 1 calc R U
C7 C 0.1605(5) 0.4945(5) 0.8322(4) 0.0544(14) Uani 1 1 d . .
C8 C 0.1529(6) 0.5911(6) 0.8433(5) 0.070(2) Uani 1 1 d . .
H8 H 0.1184 0.5952 0.7868 0.084 Uiso 1 1 calc R U
C9 C 0.1964(6) 0.6890(6) 0.9401(7) 0.090(3) Uani 1 1 d . .
H9 H 0.1906 0.7563 0.9465 0.108 Uiso 1 1 calc R U
C10 C 0.2431(8) 0.6834(7) 1.0176(6) 0.094(3) Uani 1 1 d . .
H10 H 0.2704 0.7470 1.0809 0.113 Uiso 1 1 calc R U
C11 C 0.2534(5) 0.5903(6) 1.0098(4) 0.0632(17) Uani 1 1 d . .
H11 H 0.2882 0.5888 1.0678 0.076 Uiso 1 1 calc R U
C12 C 0.2133(4) 0.4924(5) 0.9162(4) 0.0486(12) Uani 1 1 d . .
H12 H 0.2227 0.4269 0.9116 0.058 Uiso 1 1 calc R U
C13 C -0.0239(4) 0.3485(5) 0.6683(4) 0.0484(13) Uani 1 1 d . .
C14 C -0.0822(4) 0.3182(5) 0.7222(4) 0.0570(15) Uani 1 1 d . .
H14 H -0.0486 0.3196 0.7821 0.068 Uiso 1 1 calc R U
C15 C -0.1939(5) 0.2847(6) 0.6855(6) 0.0660(18) Uani 1 1 d . .
H15 H -0.2364 0.2622 0.7210 0.079 Uiso 1 1 calc R U
C16 C -0.2403(5) 0.2839(5) 0.6035(6) 0.0642(18) Uani 1 1 d . .
H16 H -0.3158 0.2630 0.5821 0.077 Uiso 1 1 calc R U
C17 C -0.1827(5) 0.3124(6) 0.5476(5) 0.0654(19) Uani 1 1 d . .
H17 H -0.2181 0.3116 0.4885 0.078 Uiso 1 1 calc R U
C18 C -0.0700(4) 0.3432(4) 0.5790(4) 0.0445(11) Uani 1 1 d . .
H18 H -0.0282 0.3595 0.5401 0.053 Uiso 1 1 calc R U
C19 C 0.1452(5) 0.0901(5) 0.2324(4) 0.0484(12) Uani 1 1 d . .
C20 C 0.2387(5) 0.0882(5) 0.2572(5) 0.0575(15) Uani 1 1 d . .
H20 H 0.2948 0.1560 0.2875 0.069 Uiso 1 1 calc R U
C21 C 0.2676(5) -0.0030(5) 0.2445(5) 0.0628(17) Uani 1 1 d . .
H21 H 0.3404 0.0023 0.2614 0.075 Uiso 1 1 calc R U
C22 C 0.1855(5) -0.1033(5) 0.2057(4) 0.0553(14) Uani 1 1 d . .
H22 H 0.1998 -0.1678 0.1981 0.066 Uiso 1 1 calc R U
C23 C 0.0820(5) -0.1024(5) 0.1793(5) 0.0613(16) Uani 1 1 d . .
H23 H 0.0238 -0.1683 0.1515 0.074 Uiso 1 1 calc R U
C24 C 0.0637(5) -0.0130(5) 0.1920(5) 0.068(2) Uani 1 1 d . .
H24 H -0.0082 -0.0164 0.1732 0.081 Uiso 1 1 calc R U
C25 C 0.1591(5) 0.2532(5) 0.1652(4) 0.0559(15) Uani 1 1 d . .
C26 C 0.2228(6) 0.2052(7) 0.1136(6) 0.077(2) Uani 1 1 d . .
H26 H 0.2402 0.1480 0.1214 0.093 Uiso 1 1 calc R U
C27 C 0.2618(9) 0.2390(10) 0.0508(8) 0.117(4) Uani 1 1 d . .
H27 H 0.3103 0.2103 0.0189 0.141 Uiso 1 1 calc R U
C28 C 0.2274(9) 0.3153(9) 0.0364(7) 0.108(4) Uani 1 1 d . .
H28 H 0.2472 0.3351 -0.0114 0.129 Uiso 1 1 calc R U
C29 C 0.1695(5) 0.3607(6) 0.0854(5) 0.0668(19) Uani 1 1 d . .
H29 H 0.1503 0.4169 0.0771 0.080 Uiso 1 1 calc R U
C30 C 0.1344(5) 0.3274(5) 0.1513(4) 0.0590(16) Uani 1 1 d . .
H30 H 0.0907 0.3612 0.1869 0.071 Uiso 1 1 calc R U
C31 C -0.0240(4) 0.1755(4) 0.2177(4) 0.0477(12) Uani 1 1 d . .
C32 C -0.0891(4) 0.1113(4) 0.1188(4) 0.0531(14) Uani 1 1 d . .
H32 H -0.0610 0.0787 0.0655 0.064 Uiso 1 1 calc R U
C33 C -0.1972(5) 0.0975(5) 0.1023(5) 0.068(2) Uani 1 1 d . .
H33 H -0.2410 0.0539 0.0350 0.081 Uiso 1 1 calc R U
C34 C -0.2434(4) 0.1362(4) 0.1661(5) 0.0555(15) Uani 1 1 d . .
H34 H -0.3176 0.1240 0.1464 0.067 Uiso 1 1 calc R U
C35 C -0.1823(5) 0.1991(6) 0.2692(5) 0.0640(16) Uani 1 1 d . .
H35 H -0.2143 0.2284 0.3201 0.077 Uiso 1 1 calc R U
C36 C -0.0687(4) 0.2158(5) 0.2923(5) 0.0514(12) Uani 1 1 d . .
H36 H -0.0254 0.2551 0.3599 0.062 Uiso 1 1 calc R U
C37 C 0.1958(4) 0.1727(4) 0.4963(4) 0.0500(13) Uani 1 1 d . .
C38 C 0.1420(6) 0.0762(5) 0.4912(5) 0.0657(18) Uani 1 1 d . .
H38 H 0.0669 0.0534 0.4786 0.079 Uiso 1 1 calc R U
C39 C 0.2037(6) 0.0094(5) 0.5056(5) 0.069(2) Uani 1 1 d . .
H39 H 0.1688 -0.0546 0.5082 0.083 Uiso 1 1 calc R U
C40 C 0.3014(6) 0.0344(5) 0.5147(5) 0.0621(16) Uani 1 1 d . .
C41 C 0.3498(6) 0.1321(6) 0.5163(5) 0.0624(16) Uani 1 1 d . U
C42 C 0.2926(5) 0.1978(5) 0.5056(4) 0.0533(13) Uani 1 1 d . U
H42 H 0.3282 0.2631 0.5055 0.064 Uiso 1 1 calc R U
C43 C 0.3696(5) 0.6113(5) 0.7895(4) 0.0585(16) Uani 1 1 d . .
C44 C 0.4308(5) 0.5441(5) 0.7758(5) 0.0642(18) Uani 1 1 d . .
H44 H 0.4187 0.4870 0.7106 0.077 Uiso 1 1 calc R U
C45 C 0.5062(7) 0.5570(9) 0.8512(6) 0.086(3) Uani 1 1 d . .
C46 C 0.5234(6) 0.6416(7) 0.9478(5) 0.070(2) Uani 1 1 d . .
C47 C 0.4672(5) 0.7142(6) 0.9668(5) 0.071(2) Uani 1 1 d . .
H47 H 0.4811 0.7735 1.0312 0.085 Uiso 1 1 calc R U
C48 C 0.3888(5) 0.6930(8) 0.8839(5) 0.084(3) Uani 1 1 d . .
H48 H 0.3456 0.7382 0.8934 0.101 Uiso 1 1 calc R U
C49 C 0.4859(4) 0.8048(4) 0.6784(4) 0.0467(12) Uani 1 1 d . .
C50 C 0.5281(4) 0.7988(5) 0.7635(5) 0.0541(14) Uani 1 1 d . .
H50 H 0.5351 0.7320 0.7573 0.065 Uiso 1 1 calc R U
C51 C 0.5586(5) 0.8842(6) 0.8527(5) 0.0587(15) Uani 1 1 d . .
C52 C 0.5446(5) 0.9816(6) 0.8611(5) 0.0675(19) Uani 1 1 d . .
C53 C 0.4981(6) 0.9847(5) 0.7760(5) 0.070(2) Uani 1 1 d . .
H53 H 0.4846 1.0489 0.7813 0.084 Uiso 1 1 calc R U
C54 C 0.4721(5) 0.8982(5) 0.6868(5) 0.073(2) Uani 1 1 d . .
H54 H 0.4436 0.9023 0.6284 0.087 Uiso 1 1 calc R U
F1 F 0.3561(3) -0.0297(3) 0.5238(3) 0.0705(11) Uani 1 1 d . .
F2 F 0.4547(3) 0.1588(3) 0.5258(3) 0.0731(11) Uani 1 1 d . .
F3 F 0.5978(3) 0.6612(4) 1.0242(3) 0.0811(13) Uani 1 1 d . .
F4 F 0.5612(3) 0.4905(4) 0.8394(4) 0.0897(15) Uani 1 1 d . .
F5 F 0.5985(3) 0.8739(3) 0.9324(3) 0.0723(11) Uani 1 1 d . .
F6 F 0.5767(3) 1.0687(3) 0.9512(3) 0.0673(10) Uani 1 1 d . .
P1 P 0.12057(11) 0.38056(12) 0.71399(10) 0.0446(3) Uani 1 1 d . .
P2 P 0.11788(11) 0.21065(11) 0.25214(10) 0.0441(3) Uani 1 1 d . .
Pd1 Pd 0.19712(3) 0.41622(3) 0.60676(3) 0.04419(9) Uani 1 1 d . .
Pd2 Pd 0.19883(3) 0.33764(3) 0.40786(3) 0.04381(9) Uani 1 1 d . .
Pd3 Pd 0.32785(3) 0.54690(3) 0.55148(3) 0.04321(9) Uani 1 1 d . U
S1 S 0.12344(10) 0.24723(11) 0.48196(10) 0.0478(3) Uani 1 1 d . .
S2 S 0.27955(11) 0.59257(11) 0.69217(10) 0.0484(3) Uani 1 1 d . .
S3 S 0.45158(10) 0.69493(11) 0.56322(10) 0.0468(3) Uani 1 1 d . .
S4 S 0.30458(10) 0.46409(11) 0.38608(10) 0.0452(3) Uani 1 1 d . .
S5 S 0.42072(11) 0.45348(11) 0.58543(11) 0.0500(3) Uani 1 1 d . U

loop_
_atom_site_aniso_label
_atom_site_aniso_U_11
_atom_site_aniso_U_22
_atom_site_aniso_U_33
_atom_site_aniso_U_23
_atom_site_aniso_U_13
_atom_site_aniso_U_12
Au1 0.04019(10) 0.03747(10) 0.03894(9) 0.00967(8) 0.00885(7) 0.00062(7)
C1 0.041(2) 0.040(2) 0.030(2) 0.0087(18) -0.0013(17) 0.001(2)
C2 0.044(3) 0.031(2) 0.046(3) -0.006(2) 0.008(2) 0.007(2)
C3 0.053(3) 0.059(4) 0.060(4) 0.012(3) -0.003(3) 0.019(3)
C4 0.084(4) 0.055(3) 0.037(3) 0.018(2) 0.003(3) 0.030(3)
C5 0.072(4) 0.038(3) 0.050(3) 0.009(2) -0.011(3) 0.001(3)
C6 0.048(3) 0.047(3) 0.042(3) 0.015(2) -0.012(2) -0.002(2)
C7 0.065(3) 0.047(3) 0.037(3) 0.008(2) 0.011(2) 0.020(3)
C8 0.094(5) 0.054(4) 0.041(3) 0.012(3) 0.001(3) 0.026(4)
C9 0.081(5) 0.054(4) 0.081(6) 0.003(4) -0.017(4) 0.013(4)
C10 0.120(7) 0.056(4) 0.044(4) -0.012(3) -0.006(4) 0.012(4)
C11 0.068(4) 0.063(4) 0.036(3) 0.009(3) 0.019(3) 0.008(3)
C12 0.055(3) 0.046(3) 0.039(2) 0.018(2) 0.018(2) 0.007(2)
C13 0.044(3) 0.054(3) 0.043(3) 0.013(2) 0.022(2) 0.022(2)
C14 0.042(3) 0.061(4) 0.048(3) 0.018(3) 0.010(2) 0.000(2)
C15 0.044(3) 0.075(4) 0.091(5) 0.050(4) 0.024(3) 0.017(3)
C16 0.040(3) 0.058(4) 0.102(6) 0.047(4) 0.017(3) 0.014(3)
C17 0.051(3) 0.092(5) 0.062(4) 0.033(4) 0.023(3) 0.043(4)
C18 0.040(2) 0.038(2) 0.055(3) 0.017(2) 0.017(2) 0.021(2)
C19 0.054(3) 0.039(3) 0.044(3) 0.013(2) 0.019(2) 0.011(2)
C20 0.056(3) 0.039(3) 0.079(4) 0.033(3) 0.023(3) 0.008(2)
C21 0.061(4) 0.037(3) 0.070(4) 0.018(3) 0.000(3) 0.008(3)
C22 0.063(3) 0.037(3) 0.050(3) 0.010(2) 0.019(3) 0.009(2)
C23 0.062(4) 0.042(3) 0.060(4) 0.012(3) 0.015(3) 0.009(3)
C24 0.064(4) 0.040(3) 0.059(4) 0.013(3) -0.025(3) 0.000(3)
C25 0.046(3) 0.064(4) 0.037(2) 0.022(3) 0.000(2) -0.002(3)
C26 0.086(5) 0.095(6) 0.097(6) 0.076(5) 0.052(5) 0.033(4)
C27 0.172(10) 0.148(10) 0.143(9) 0.125(8) 0.111(8) 0.088(9)
C28 0.176(11) 0.114(8) 0.099(7) 0.084(7) 0.076(7) 0.072(8)
C29 0.053(3) 0.063(4) 0.066(4) 0.035(3) -0.002(3) -0.009(3)
C30 0.064(3) 0.045(3) 0.037(2) 0.014(2) -0.003(2) -0.012(3)
C31 0.038(2) 0.038(2) 0.047(3) 0.010(2) 0.004(2) 0.0035(19)
C32 0.049(3) 0.035(2) 0.046(3) 0.003(2) 0.001(2) 0.004(2)
C33 0.051(3) 0.050(3) 0.061(4) 0.001(3) -0.013(3) 0.015(3)
C34 0.037(2) 0.033(2) 0.077(4) 0.023(3) 0.006(2) -0.0066(19)
C35 0.061(4) 0.063(4) 0.058(4) 0.022(3) 0.017(3) 0.018(3)
C36 0.045(3) 0.045(3) 0.055(3) 0.023(2) 0.011(2) 0.006(2)
C37 0.051(3) 0.033(2) 0.041(2) 0.0066(19) 0.013(2) -0.008(2)
C38 0.069(4) 0.033(3) 0.069(4) 0.011(3) 0.018(3) -0.001(3)
C39 0.065(4) 0.047(3) 0.063(4) 0.010(3) 0.016(3) -0.006(3)
C40 0.080(4) 0.046(3) 0.051(3) 0.017(3) 0.026(3) 0.012(3)
C41 0.071(4) 0.058(4) 0.053(3) 0.020(3) 0.034(3) 0.014(3)
C42 0.063(3) 0.047(3) 0.046(3) 0.023(2) 0.018(2) 0.008(3)
C43 0.065(4) 0.046(3) 0.040(3) 0.020(2) 0.002(2) -0.012(3)
C44 0.067(4) 0.042(3) 0.054(3) 0.022(3) -0.004(3) -0.016(3)
C45 0.078(5) 0.115(8) 0.050(4) 0.030(4) 0.016(4) 0.026(5)
C46 0.059(4) 0.081(5) 0.052(4) 0.029(3) 0.012(3) -0.002(3)
C47 0.051(3) 0.063(4) 0.049(3) 0.009(3) -0.001(3) -0.024(3)
C48 0.053(4) 0.116(7) 0.038(3) 0.009(4) 0.011(3) 0.004(4)
C49 0.049(3) 0.038(2) 0.044(3) 0.019(2) 0.023(2) -0.006(2)
C50 0.049(3) 0.037(3) 0.053(3) 0.018(2) 0.007(2) -0.011(2)
C51 0.050(3) 0.065(4) 0.052(3) 0.022(3) 0.016(2) 0.014(3)
C52 0.048(3) 0.054(4) 0.060(4) 0.008(3) -0.009(3) 0.001(3)
C53 0.081(5) 0.031(3) 0.066(4) 0.011(3) 0.004(3) -0.002(3)
C54 0.065(4) 0.045(3) 0.063(4) 0.005(3) -0.029(3) 0.017(3)
F1 0.076(3) 0.056(2) 0.067(2) 0.0254(19) 0.017(2) 0.012(2)
F2 0.074(3) 0.058(2) 0.078(3) 0.033(2) 0.025(2) 0.005(2)
F3 0.058(2) 0.102(3) 0.047(2) 0.023(2) 0.0079(17) -0.007(2)
F4 0.051(2) 0.081(3) 0.096(4) 0.025(3) 0.006(2) -0.004(2)
F5 0.080(3) 0.064(2) 0.054(2) 0.0257(19) 0.0177(19) -0.001(2)
F6 0.059(2) 0.049(2) 0.056(2) 0.0124(17) 0.0029(16) -0.0108(16)
P1 0.0419(6) 0.0417(7) 0.0384(6) 0.0143(5) 0.0101(5) 0.0042(5)
P2 0.0412(6) 0.0394(6) 0.0386(6) 0.0125(5) 0.0078(5) 0.0055(5)
Pd1 0.04093(19) 0.03690(19) 0.03673(18) 0.00980(15) 0.00861(14) -0.00126(15)
Pd2 0.04021(18) 0.03660(18) 0.03709(18) 0.01003(15) 0.00857(14) -0.00100(14)
Pd3 0.03881(18) 0.03549(18) 0.03719(18) 0.00955(14) 0.00742(14) -0.00133(14)
S1 0.0433(6) 0.0387(6) 0.0396(6) 0.0096(5) 0.0107(5) -0.0056(5)
S2 0.0499(7) 0.0380(6) 0.0401(6) 0.0101(5) 0.0132(5) 0.0010(5)
S3 0.0429(6) 0.0387(6) 0.0464(6) 0.0136(5) 0.0157(5) 0.0032(5)
S4 0.0419(6) 0.0402(6) 0.0400(6) 0.0134(5) 0.0119(5) 0.0013(5)
S5 0.0464(7) 0.0416(6) 0.0438(6) 0.0117(5) 0.0101(5) 0.0021(5)

loop_
_atom_type_symbol
_atom_type_description
_atom_type_scat_dispersion_real
_atom_type_scat_dispersion_imag
_atom_type_scat_source
C C 0.0033 0.0016 'International Tables Vol C Tables 4.2.6.8 and 6.1.1.4'
H H 0.0000 0.0000 'International Tables Vol C Tables 4.2.6.8 and 6.1.1.4'
S S 0.1246 0.1234 'International Tables Vol C Tables 4.2.6.8 and 6.1.1.4'
P P 0.1023 0.0942 'International Tables Vol C Tables 4.2.6.8 and 6.1.1.4'
Pd Pd -0.9988 1.0072 'International Tables Vol C Tables 4.2.6.8 and 6.1.1.4'
Au Au -2.0133 8.8022 'International Tables Vol C Tables 4.2.6.8 and 6.1.1.4'
F F 0.0171 0.0103 'International Tables Vol C Tables 4.2.6.8 and 6.1.1.4'

loop_
_geom_angle_atom_site_label_1
_geom_angle_atom_site_label_2
_geom_angle_atom_site_label_3
_geom_angle
_geom_angle_site_symmetry_1
_geom_angle_site_symmetry_3
S4 Au1 S3 177.12(5) 2_666 .
S4 Au1 S5 88.16(5) 2_666 2_666
S3 Au1 S5 90.92(5) . 2_666
S4 Au1 S5 91.51(5) 2_666 .
S3 Au1 S5 91.36(5) . .
S5 Au1 S5 106.14(4) 2_666 .
S4 Au1 Pd2 47.41(3) 2_666 2_666
S3 Au1 Pd2 129.73(4) . 2_666
S5 Au1 Pd2 71.44(3) 2_666 2_666
S5 Au1 Pd2 138.35(4) . 2_666
S4 Au1 Au1 89.82(3) 2_666 2_666
S3 Au1 Au1 91.91(3) . 2_666
S5 Au1 Au1 55.56(3) 2_666 2_666
S5 Au1 Au1 50.58(3) . 2_666
Pd2 Au1 Au1 112.673(13) 2_666 2_666
S4 Au1 Pd3 135.21(4) 2_666 .
S3 Au1 Pd3 47.65(3) . .
S5 Au1 Pd3 99.90(3) 2_666 .
S5 Au1 Pd3 43.83(4) . .
Pd2 Au1 Pd3 171.294(13) 2_666 .
Au1 Au1 Pd3 61.249(10) 2_666 .
S4 Au1 Pd3 45.52(3) 2_666 2_666
S3 Au1 Pd3 134.00(4) . 2_666
S5 Au1 Pd3 43.66(4) 2_666 2_666
S5 Au1 Pd3 94.97(3) . 2_666
Pd2 Au1 Pd3 53.581(11) 2_666 2_666
Au1 Au1 Pd3 59.506(11) 2_666 2_666
Pd3 Au1 Pd3 120.755(11) . 2_666
C6 C1 C2 119.5(6) . .
C6 C1 P1 123.8(5) . .
C2 C1 P1 116.5(4) . .
C3 C2 C1 120.4(6) . .
C3 C2 H2 119.8 . .
C1 C2 H2 119.8 . .
C2 C3 C4 123.7(6) . .
C2 C3 H3 118.2 . .
C4 C3 H3 118.2 . .
C5 C4 C3 116.8(6) . .
C5 C4 H4 121.6 . .
C3 C4 H4 121.6 . .
C4 C5 C6 118.4(6) . .
C4 C5 H5 120.8 . .
C6 C5 H5 120.8 . .
C1 C6 C5 121.0(6) . .
C1 C6 H6 119.5 . .
C5 C6 H6 119.5 . .
C8 C7 C12 117.4(5) . .
C8 C7 P1 121.3(5) . .
C12 C7 P1 120.8(5) . .
C7 C8 C9 121.5(7) . .
C7 C8 H8 119.2 . .
C9 C8 H8 119.2 . .
C10 C9 C8 119.3(8) . .
C10 C9 H9 120.3 . .
C8 C9 H9 120.3 . .
C9 C10 C11 121.2(7) . .
C9 C10 H10 119.4 . .
C11 C10 H10 119.4 . .
C10 C11 C12 121.5(6) . .
C10 C11 H11 119.2 . .
C12 C11 H11 119.2 . .
C7 C12 C11 119.0(6) . .
C7 C12 H12 120.5 . .
C11 C12 H12 120.5 . .
C14 C13 C18 122.8(5) . .
C14 C13 P1 115.5(5) . .
C18 C13 P1 121.2(4) . .
C13 C14 C15 117.5(6) . .
C13 C14 H14 121.2 . .
C15 C14 H14 121.2 . .
C16 C15 C14 121.4(7) . .
C16 C15 H15 119.3 . .
C14 C15 H15 119.3 . .
C15 C16 C17 121.7(6) . .
C15 C16 H16 119.2 . .
C17 C16 H16 119.2 . .
C16 C17 C18 119.4(6) . .
C16 C17 H17 120.3 . .
C18 C17 H17 120.3 . .
C13 C18 C17 117.0(6) . .
C13 C18 H18 121.5 . .
C17 C18 H18 121.5 . .
C20 C19 C24 114.1(6) . .
C20 C19 P2 122.8(5) . .
C24 C19 P2 122.9(5) . .
C19 C20 C21 126.7(6) . .
C19 C20 H20 116.6 . .
C21 C20 H20 116.6 . .
C20 C21 C22 117.8(6) . .
C20 C21 H21 121.1 . .
C22 C21 H21 121.1 . .
C23 C22 C21 116.1(6) . .
C23 C22 H22 121.9 . .
C21 C22 H22 121.9 . .
C24 C23 C22 121.1(6) . .
C24 C23 H23 119.4 . .
C22 C23 H23 119.4 . .
C23 C24 C19 124.0(6) . .
C23 C24 H24 118.0 . .
C19 C24 H24 118.0 . .
C30 C25 C26 118.3(7) . .
C30 C25 P2 123.2(6) . .
C26 C25 P2 118.4(6) . .
C25 C26 C27 120.9(8) . .
C25 C26 H26 119.5 . .
C27 C26 H26 119.5 . .
C28 C27 C26 117.0(9) . .
C28 C27 H27 121.5 . .
C26 C27 H27 121.5 . .
C29 C28 C27 121.7(9) . .
C29 C28 H28 119.1 . .
C27 C28 H28 119.1 . .
C28 C29 C30 119.7(8) . .
C28 C29 H29 120.2 . .
C30 C29 H29 120.2 . .
C25 C30 C29 122.2(8) . .
C25 C30 H30 118.9 . .
C29 C30 H30 118.9 . .
C36 C31 C32 119.6(5) . .
C36 C31 P2 117.4(4) . .
C32 C31 P2 123.0(5) . .
C33 C32 C31 116.7(6) . .
C33 C32 H32 121.7 . .
C31 C32 H32 121.7 . .
C34 C33 C32 127.4(6) . .
C34 C33 H33 116.3 . .
C32 C33 H33 116.3 . .
C33 C34 C35 118.9(6) . .
C33 C34 H34 120.6 . .
C35 C34 H34 120.6 . .
C34 C35 C36 116.8(6) . .
C34 C35 H35 121.6 . .
C36 C35 H35 121.6 . .
C31 C36 C35 120.5(5) . .
C31 C36 H36 119.7 . .
C35 C36 H36 119.7 . .
C42 C37 C38 120.4(7) . .
C42 C37 S1 123.0(5) . .
C38 C37 S1 116.5(5) . .
C37 C38 C39 118.0(7) . .
C37 C38 H38 121.0 . .
C39 C38 H38 121.0 . .
C40 C39 C38 121.6(7) . .
C40 C39 H39 119.2 . .
C38 C39 H39 119.2 . .
C39 C40 F1 121.1(7) . .
C39 C40 C41 116.8(8) . .
F1 C40 C41 122.1(7) . .
F2 C41 C42 121.2(6) . .
F2 C41 C40 116.8(7) . .
C42 C41 C40 122.0(7) . .
C37 C42 C41 121.0(6) . .
C37 C42 H42 119.5 . .
C41 C42 H42 119.5 . .
C48 C43 C44 118.0(6) . .
C48 C43 S2 122.8(7) . .
C44 C43 S2 119.2(5) . .
C45 C44 C43 121.8(7) . .
C45 C44 H44 119.1 . .
C43 C44 H44 119.1 . .
F4 C45 C44 122.0(8) . .
F4 C45 C46 119.1(8) . .
C44 C45 C46 118.7(9) . .
F3 C46 C47 115.1(7) . .
F3 C46 C45 122.1(8) . .
C47 C46 C45 122.7(7) . .
C46 C47 C48 114.4(7) . .
C46 C47 H47 122.8 . .
C48 C47 H47 122.8 . .
C43 C48 C47 124.3(8) . .
C43 C48 H48 117.8 . .
C47 C48 H48 117.8 . .
C54 C49 C50 119.9(5) . .
C54 C49 S3 119.8(5) . .
C50 C49 S3 120.4(5) . .
C51 C50 C49 121.1(6) . .
C51 C50 H50 119.5 . .
C49 C50 H50 119.5 . .
C50 C51 F5 118.7(7) . .
C50 C51 C52 118.8(7) . .
F5 C51 C52 122.4(6) . .
F6 C52 C53 121.7(7) . .
F6 C52 C51 119.0(6) . .
C53 C52 C51 119.3(6) . .
C54 C53 C52 120.2(7) . .
C54 C53 H53 119.9 . .
C52 C53 H53 119.9 . .
C53 C54 C49 120.6(7) . .
C53 C54 H54 119.7 . .
C49 C54 H54 119.7 . .
C7 P1 C1 110.7(3) . .
C7 P1 C13 104.7(3) . .
C1 P1 C13 114.2(3) . .
C7 P1 Pd1 112.3(2) . .
C1 P1 Pd1 106.34(19) . .
C13 P1 Pd1 108.7(2) . .
C19 P2 C31 106.6(3) . .
C19 P2 C25 109.3(3) . .
C31 P2 C25 105.4(3) . .
C19 P2 Pd2 109.9(2) . .
C31 P2 Pd2 113.84(19) . .
C25 P2 Pd2 111.57(19) . .
S2 Pd1 S1 162.18(6) . .
S2 Pd1 P1 102.63(5) . .
S1 Pd1 P1 94.60(5) . .
S2 Pd1 Pd3 52.26(4) . .
S1 Pd1 Pd3 110.71(4) . .
P1 Pd1 Pd3 154.66(4) . .
S2 Pd1 Pd2 110.63(4) . .
S1 Pd1 Pd2 51.64(4) . .
P1 Pd1 Pd2 145.38(4) . .
Pd3 Pd1 Pd2 59.749(15) . .
P2 Pd2 S4 100.93(5) . .
P2 Pd2 S1 97.65(5) . .
S4 Pd2 S1 161.24(5) . .
P2 Pd2 Pd3 152.39(5) . .
S4 Pd2 Pd3 52.05(3) . .
S1 Pd2 Pd3 109.68(4) . .
P2 Pd2 Pd1 146.10(4) . .
S4 Pd2 Pd1 111.59(4) . .
S1 Pd2 Pd1 50.71(3) . .
Pd3 Pd2 Pd1 59.632(14) . .
P2 Pd2 Au1 101.73(4) . 2_666
S4 Pd2 Au1 48.09(4) . 2_666
S1 Pd2 Au1 125.07(4) . 2_666
Pd3 Pd2 Au1 65.951(12) . 2_666
Pd1 Pd2 Au1 106.901(15) . 2_666
S5 Pd3 S2 93.10(6) . .
S5 Pd3 S4 95.95(6) . .
S2 Pd3 S4 156.54(5) . .
S5 Pd3 S3 104.91(6) . .
S2 Pd3 S3 110.47(5) . .
S4 Pd3 S3 88.02(5) . .
S5 Pd3 Pd1 74.68(4) . .
S2 Pd3 Pd1 50.44(4) . .
S4 Pd3 Pd1 111.67(4) . .
S3 Pd3 Pd1 160.30(4) . .
S5 Pd3 Pd2 80.28(4) . .
S2 Pd3 Pd2 109.71(4) . .
S4 Pd3 Pd2 51.13(3) . .
S3 Pd3 Pd2 139.07(4) . .
Pd1 Pd3 Pd2 60.619(16) . .
S5 Pd3 Au1 57.19(4) . .
S2 Pd3 Au1 113.48(4) . .
S4 Pd3 Au1 89.53(4) . .
S3 Pd3 Au1 47.87(4) . .
Pd1 Pd3 Au1 129.363(19) . .
Pd2 Pd3 Au1 119.241(18) . .
S5 Pd3 Au1 51.71(4) . 2_666
S2 Pd3 Au1 143.49(5) . 2_666
S4 Pd3 Au1 45.41(4) . 2_666
S3 Pd3 Au1 90.48(4) . 2_666
Pd1 Pd3 Au1 103.661(17) . 2_666
Pd2 Pd3 Au1 60.468(14) . 2_666
Au1 Pd3 Au1 59.244(10) . 2_666
C37 S1 Pd1 109.02(18) . .
C37 S1 Pd2 108.2(2) . .
Pd1 S1 Pd2 77.65(5) . .
C43 S2 Pd1 105.5(2) . .
C43 S2 Pd3 115.1(3) . .
Pd1 S2 Pd3 77.30(4) . .
C49 S3 Pd3 111.01(16) . .
C49 S3 Au1 101.3(2) . .
Pd3 S3 Au1 84.47(5) . .
Pd2 S4 Au1 84.51(5) . 2_666
Pd2 S4 Pd3 76.82(5) . .
Au1 S4 Pd3 89.06(5) 2_666 .
Pd3 S5 Au1 84.63(5) . 2_666
Pd3 S5 Au1 78.98(5) . .
Au1 S5 Au1 73.86(4) 2_666 .

loop_
_geom_bond_atom_site_label_1
_geom_bond_atom_site_label_2
_geom_bond_distance
_geom_bond_site_symmetry_2
Au1 S4 2.2438(15) 2_666
Au1 S3 2.3070(15) .
Au1 S5 2.4833(15) 2_666
Au1 S5 2.6510(15) .
Au1 Pd2 3.0014(5) 2_666
Au1 Au1 3.0878(4) 2_666
Au1 Pd3 3.0962(5) .
Au1 Pd3 3.1502(5) 2_666
C1 C6 1.365(7) .
C1 C2 1.385(7) .
C1 P1 1.789(6) .
C2 C3 1.282(8) .
C2 H2 0.9500 .
C3 C4 1.427(10) .
C3 H3 0.9500 .
C4 C5 1.394(9) .
C4 H4 0.9500 .
C5 C6 1.407(8) .
C5 H5 0.9500 .
C6 H6 0.9500 .
C7 C8 1.350(9) .
C7 C12 1.388(8) .
C7 P1 1.750(6) .
C8 C9 1.457(9) .
C8 H8 0.9500 .
C9 C10 1.298(11) .
C9 H9 0.9500 .
C10 C11 1.331(11) .
C10 H10 0.9500 .
C11 C12 1.430(7) .
C11 H11 0.9500 .
C12 H12 0.9500 .
C13 C14 1.366(8) .
C13 C18 1.378(8) .
C13 P1 1.837(6) .
C14 C15 1.409(7) .
C14 H14 0.9500 .
C15 C16 1.310(10) .
C15 H15 0.9500 .
C16 C17 1.376(10) .
C16 H16 0.9500 .
C17 C18 1.420(7) .
C17 H17 0.9500 .
C18 H18 0.9500 .
C19 C20 1.265(8) .
C19 C24 1.428(8) .
C19 P2 1.761(6) .
C20 C21 1.394(8) .
C20 H20 0.9500 .
C21 C22 1.410(8) .
C21 H21 0.9500 .
C22 C23 1.394(8) .
C22 H22 0.9500 .
C23 C24 1.301(8) .
C23 H23 0.9500 .
C24 H24 0.9500 .
C25 C30 1.270(9) .
C25 C26 1.374(10) .
C25 P2 1.806(7) .
C26 C27 1.378(9) .
C26 H26 0.9500 .
C27 C28 1.364(12) .
C27 H27 0.9500 .
C28 C29 1.275(11) .
C28 H28 0.9500 .
C29 C30 1.399(9) .
C29 H29 0.9500 .
C30 H30 0.9500 .
C31 C36 1.364(8) .
C31 C32 1.400(7) .
C31 P2 1.790(6) .
C32 C33 1.392(8) .
C32 H32 0.9500 .
C33 C34 1.254(9) .
C33 H33 0.9500 .
C34 C35 1.431(8) .
C34 H34 0.9500 .
C35 C36 1.454(8) .
C35 H35 0.9500 .
C36 H36 0.9500 .
C37 C42 1.240(8) .
C37 C38 1.370(8) .
C37 S1 1.658(7) .
C38 C39 1.463(10) .
C38 H38 0.9500 .
C39 C40 1.254(9) .
C39 H39 0.9500 .
C40 F1 1.338(8) .
C40 C41 1.392(9) .
C41 F2 1.346(7) .
C41 C42 1.389(9) .
C42 H42 0.9500 .
C43 C48 1.367(8) .
C43 C44 1.381(10) .
C43 S2 1.646(6) .
C44 C45 1.328(10) .
C44 H44 0.9500 .
C45 F4 1.310(10) .
C45 C46 1.411(10) .
C46 F3 1.296(8) .
C46 C47 1.387(11) .
C47 C48 1.388(9) .
C47 H47 0.9500 .
C48 H48 0.9500 .
C49 C54 1.348(8) .
C49 C50 1.389(8) .
C49 S3 1.704(5) .
C50 C51 1.317(8) .
C50 H50 0.9500 .
C51 F5 1.339(8) .
C51 C52 1.406(10) .
C52 F6 1.334(7) .
C52 C53 1.381(10) .
C53 C54 1.330(8) .
C53 H53 0.9500 .
C54 H54 0.9500 .
P1 Pd1 2.2606(15) .
P2 Pd2 2.1999(13) .
Pd1 S2 2.1910(14) .
Pd1 S1 2.2185(13) .
Pd1 Pd3 2.7725(6) .
Pd1 Pd2 2.8001(6) .
Pd2 S4 2.2197(14) .
Pd2 S1 2.2477(14) .
Pd2 Pd3 2.7758(6) .
Pd2 Au1 3.0014(5) 2_666
Pd3 S5 2.1844(17) .
Pd3 S2 2.2474(14) .
Pd3 S4 2.2480(13) .
Pd3 S3 2.2990(14) .
Pd3 Au1 3.1502(5) 2_666
S4 Au1 2.2438(15) 2_666
S5 Au1 2.4833(15) 2_666
